data_4339702
loop_
_publ_author_name
'Dias, H. V. Rasika'
'Alidori, Simone'
'Lobbia, Giancarlo Gioia'
'Papini, Grazia'
'Pellei, Maura'
'Santini, Carlo'

_publ_section_title
;
 Small scorpionate ligands: silver(I)-organophosphane complexes of
 5-CF(3)-substituted scorpionate ligand combining a B-H...Ag coordination
 motif.
;
_journal_issue 23
_journal_name_full 'Inorganic chemistry'
_journal_page_first 9708
_journal_page_last 9714
_journal_paper_doi 10.1021/ic701041k
_journal_volume 46
_journal_year 2007
_chemical_formula_sum 'C46 H47 Ag B F3 N2 P2'
_chemical_formula_weight 865.48
_chemical_name_common '[H3B(5-(CF3)Pz)]Ag[P(p-C6H4CH3)3]2'
_chemical_name_systematic
; 
 ? 
;
_space_group_IT_number 2
_symmetry_cell_setting triclinic
_symmetry_space_group_name_Hall '-P 1'
_symmetry_space_group_name_H-M 'P -1'
_atom_sites_solution_hydrogens geom
_atom_sites_solution_primary direct
_atom_sites_solution_secondary difmap
_audit_creation_method SHELXL-97
_cell_angle_alpha 81.045(1)
_cell_angle_beta 86.313(1)
_cell_angle_gamma 89.387(1)
_cell_formula_units_Z 2
_cell_length_a 12.0954(5)
_cell_length_b 12.4403(6)
_cell_length_c 14.3438(6)
_cell_measurement_reflns_used 6548
_cell_measurement_temperature 100(2)
_cell_measurement_theta_max 28.33
_cell_measurement_theta_min 2.29
_cell_volume 2127.60(16)
_computing_cell_refinement 'Bruker SMART'
_computing_data_collection 'Bruker SMART'
_computing_data_reduction 'Bruker SAINT'
_computing_molecular_graphics 'Bruker SHELXTL'
_computing_publication_material 'Bruker SHELXTL'
_computing_structure_refinement 'SHELXL-97 (Sheldrick, 1997)'
_computing_structure_solution 'SHELXS-97 (Sheldrick, 1990)'
_diffrn_ambient_temperature 100(2)
_diffrn_measured_fraction_theta_full 0.972
_diffrn_measured_fraction_theta_max 0.972
_diffrn_measurement_device_type 'CCD area detector'
_diffrn_measurement_method 'phi and omega scans'
_diffrn_radiation_monochromator graphite
_diffrn_radiation_source 'fine-focus sealed tube'
_diffrn_radiation_type MoK\a
_diffrn_radiation_wavelength 0.71073
_diffrn_reflns_av_R_equivalents 0.0137
_diffrn_reflns_av_sigmaI/netI 0.0221
_diffrn_reflns_limit_h_max 14
_diffrn_reflns_limit_h_min -14
_diffrn_reflns_limit_k_max 15
_diffrn_reflns_limit_k_min -15
_diffrn_reflns_limit_l_max 17
_diffrn_reflns_limit_l_min -17
_diffrn_reflns_number 15221
_diffrn_reflns_theta_full 26.00
_diffrn_reflns_theta_max 26.00
_diffrn_reflns_theta_min 2.02
_exptl_absorpt_coefficient_mu 0.596
_exptl_absorpt_correction_T_max 0.9651
_exptl_absorpt_correction_T_min 0.8415
_exptl_absorpt_correction_type multi-scan
_exptl_absorpt_process_details SADABS
_exptl_crystal_colour colorless
_exptl_crystal_density_diffrn 1.351
_exptl_crystal_density_meas 0
_exptl_crystal_density_method 'not measured'
_exptl_crystal_description diamond-rods
_exptl_crystal_F_000 892
_exptl_crystal_size_max 0.30
_exptl_crystal_size_mid 0.20
_exptl_crystal_size_min 0.06
_refine_diff_density_max 0.856
_refine_diff_density_min -0.617
_refine_diff_density_rms 0.073
_refine_ls_extinction_method none
_refine_ls_goodness_of_fit_ref 1.062
_refine_ls_hydrogen_treatment mixed
_refine_ls_matrix_type full
_refine_ls_number_parameters 514
_refine_ls_number_reflns 8133
_refine_ls_number_restraints 0
_refine_ls_restrained_S_all 1.062
_refine_ls_R_factor_all 0.0386
_refine_ls_R_factor_gt 0.0348
_refine_ls_shift/su_max 0.013
_refine_ls_shift/su_mean 0.000
_refine_ls_structure_factor_coef Fsqd
_refine_ls_weighting_details 'calc w=1/[\s^2^(Fo^2^)+(0.0508P)^2^+2.0425P] where P=(Fo^2^+2Fc^2^)/3'
_refine_ls_weighting_scheme calc
_refine_ls_wR_factor_gt 0.0901
_refine_ls_wR_factor_ref 0.0937
_reflns_number_gt 7406
_reflns_number_total 8133
_reflns_threshold_expression >2sigma(I)
_cod_data_source_file ic701041k-file001.cif
_cod_data_source_block dias414s
_cod_depositor_comments
;
The following automatic conversions were performed:

'_symmetry_cell_setting' value 'Triclinic' changed to 'triclinic'
according to
/usr/data/users/saulius/automatic-downloads/retrospective/ACS/lib/dictionaries/cif_core.dic
dictionary named 'cif_core.dic' version 2.4.2 from 2011-04-26.

Automatic conversion script
Id: cif_fix_values 2281 2013-09-26 08:29:07Z andrius 
;
_cod_original_sg_symbol_H-M P-1
_cod_database_code 4339702

loop_
_symmetry_equiv_pos_as_xyz
'x, y, z'
'-x, -y, -z'

loop_
_atom_site_label
_atom_site_type_symbol
_atom_site_fract_x
_atom_site_fract_y
_atom_site_fract_z
_atom_site_U_iso_or_equiv
_atom_site_adp_type
_atom_site_occupancy
_atom_site_symmetry_multiplicity
_atom_site_calc_flag
_atom_site_refinement_flags
Ag Ag 0.245030(14) 0.879621(14) 0.265385(13) 0.02473(7) Uani 1 1 d .
B B 0.4399(3) 0.7917(3) 0.1676(3) 0.0391(7) Uani 1 1 d .
N1 N 0.3650(2) 0.7493(2) 0.33877(17) 0.0414(6) Uani 1 1 d .
N2 N 0.44273(18) 0.72897(19) 0.27364(19) 0.0372(5) Uani 1 1 d .
P1 P 0.24745(5) 1.05616(5) 0.31686(4) 0.02143(13) Uani 1 1 d .
P2 P 0.09151(5) 0.77961(5) 0.21685(4) 0.02299(13) Uani 1 1 d .
C1 C 0.5123(3) 0.6528(3) 0.3086(3) 0.0563(10) Uani 1 1 d .
C2 C 0.4800(4) 0.6228(3) 0.4049(4) 0.0782(14) Uani 1 1 d .
H2 H 0.5138 0.5710 0.4502 0.094 Uiso 1 1 calc R
C3 C 0.3868(3) 0.6866(3) 0.4186(3) 0.0573(9) Uani 1 1 d .
H3 H 0.3449 0.6853 0.4771 0.069 Uiso 1 1 calc R
C4 C 0.6039(3) 0.6077(3) 0.2574(5) 0.0851(17) Uani 1 1 d .
C5 C 0.28142(18) 1.04819(19) 0.43934(17) 0.0230(5) Uani 1 1 d .
C6 C 0.35020(19) 0.9633(2) 0.47605(18) 0.0252(5) Uani 1 1 d .
H6 H 0.3751 0.9109 0.4378 0.030 Uiso 1 1 calc R
C7 C 0.3822(2) 0.9550(2) 0.56763(18) 0.0282(5) Uani 1 1 d .
H7 H 0.4291 0.8968 0.5915 0.034 Uiso 1 1 calc R
C8 C 0.3473(2) 1.0302(2) 0.62534(18) 0.0298(5) Uani 1 1 d .
C9 C 0.2779(2) 1.1143(2) 0.58871(19) 0.0330(6) Uani 1 1 d .
H9 H 0.2524 1.1661 0.6273 0.040 Uiso 1 1 calc R
C10 C 0.2455(2) 1.1234(2) 0.49706(19) 0.0300(5) Uani 1 1 d .
H10 H 0.1984 1.1814 0.4733 0.036 Uiso 1 1 calc R
C11 C 0.3841(3) 1.0209(3) 0.7247(2) 0.0431(7) Uani 1 1 d .
H11A H 0.3397 1.0700 0.7592 0.065 Uiso 1 1 calc R
H11B H 0.4625 1.0408 0.7226 0.065 Uiso 1 1 calc R
H11C H 0.3739 0.9458 0.7568 0.065 Uiso 1 1 calc R
C12 C 0.34777(19) 1.14936(19) 0.24806(17) 0.0231(5) Uani 1 1 d .
C13 C 0.4008(2) 1.2315(2) 0.28485(18) 0.0278(5) Uani 1 1 d .
H13 H 0.3848 1.2406 0.3489 0.033 Uiso 1 1 calc R
C14 C 0.4766(2) 1.2995(2) 0.2283(2) 0.0320(6) Uani 1 1 d .
H14 H 0.5122 1.3546 0.2544 0.038 Uiso 1 1 calc R
C15 C 0.5016(2) 1.2889(2) 0.13424(19) 0.0310(6) Uani 1 1 d .
C16 C 0.4489(2) 1.2072(2) 0.09788(19) 0.0309(5) Uani 1 1 d .
H16 H 0.4645 1.1985 0.0337 0.037 Uiso 1 1 calc R
C17 C 0.3735(2) 1.1382(2) 0.15443(18) 0.0277(5) Uani 1 1 d .
H17 H 0.3390 1.0824 0.1285 0.033 Uiso 1 1 calc R
C18 C 0.5841(3) 1.3633(3) 0.0724(2) 0.0422(7) Uani 1 1 d .
H18A H 0.5548 1.4377 0.0629 0.063 Uiso 1 1 calc R
H18B H 0.5967 1.3384 0.0110 0.063 Uiso 1 1 calc R
H18C H 0.6543 1.3621 0.1031 0.063 Uiso 1 1 calc R
C19 C 0.11660(19) 1.13064(19) 0.30997(17) 0.0234(5) Uani 1 1 d .
C20 C 0.1056(2) 1.2320(2) 0.25480(18) 0.0273(5) Uani 1 1 d .
H20 H 0.1692 1.2681 0.2227 0.033 Uiso 1 1 calc R
C21 C 0.0019(2) 1.2811(2) 0.24633(19) 0.0324(6) Uani 1 1 d .
H21 H -0.0042 1.3499 0.2076 0.039 Uiso 1 1 calc R
C22 C -0.0927(2) 1.2314(2) 0.2933(2) 0.0328(6) Uani 1 1 d .
C23 C -0.0809(2) 1.1303(2) 0.3495(2) 0.0315(6) Uani 1 1 d .
H23 H -0.1444 1.0952 0.3828 0.038 Uiso 1 1 calc R
C24 C 0.0217(2) 1.0802(2) 0.35763(19) 0.0285(5) Uani 1 1 d .
H24 H 0.0276 1.0110 0.3958 0.034 Uiso 1 1 calc R
C25 C -0.2050(2) 1.2837(3) 0.2832(3) 0.0470(8) Uani 1 1 d .
H25A H -0.1961 1.3606 0.2561 0.071 Uiso 1 1 calc R
H25B H -0.2447 1.2777 0.3455 0.071 Uiso 1 1 calc R
H25C H -0.2472 1.2467 0.2415 0.071 Uiso 1 1 calc R
C26 C -0.0140(2) 0.86369(19) 0.15623(17) 0.0246(5) Uani 1 1 d .
C27 C 0.0012(2) 0.9761(2) 0.13902(17) 0.0267(5) Uani 1 1 d .
H27 H 0.0680 1.0063 0.1551 0.032 Uiso 1 1 calc R
C28 C -0.0800(2) 1.0446(2) 0.09871(18) 0.0310(5) Uani 1 1 d .
H28 H -0.0687 1.1211 0.0889 0.037 Uiso 1 1 calc R
C29 C -0.1772(2) 1.0032(2) 0.07265(17) 0.0301(5) Uani 1 1 d .
C30 C -0.1921(2) 0.8909(2) 0.08922(19) 0.0321(6) Uani 1 1 d .
H30 H -0.2580 0.8609 0.0713 0.039 Uiso 1 1 calc R
C31 C -0.1129(2) 0.8221(2) 0.13125(19) 0.0306(5) Uani 1 1 d .
H31 H -0.1258 0.7459 0.1433 0.037 Uiso 1 1 calc R
C32 C -0.2649(2) 1.0779(2) 0.0277(2) 0.0393(6) Uani 1 1 d .
H32A H -0.2668 1.1456 0.0547 0.059 Uiso 1 1 calc R
H32B H -0.3373 1.0421 0.0400 0.059 Uiso 1 1 calc R
H32C H -0.2474 1.0943 -0.0407 0.059 Uiso 1 1 calc R
C33 C 0.12604(19) 0.67164(19) 0.14736(17) 0.0233(5) Uani 1 1 d .
C34 C 0.0845(2) 0.6629(2) 0.06078(17) 0.0262(5) Uani 1 1 d .
H34 H 0.0348 0.7164 0.0332 0.031 Uiso 1 1 calc R
C35 C 0.1155(2) 0.5763(2) 0.01444(18) 0.0292(5) Uani 1 1 d .
H35 H 0.0864 0.5717 -0.0448 0.035 Uiso 1 1 calc R
C36 C 0.1879(2) 0.49606(19) 0.05224(18) 0.0272(5) Uani 1 1 d .
C37 C 0.2312(2) 0.5067(2) 0.13784(18) 0.0279(5) Uani 1 1 d .
H37 H 0.2820 0.4537 0.1647 0.033 Uiso 1 1 calc R
C38 C 0.2019(2) 0.5928(2) 0.18461(17) 0.0260(5) Uani 1 1 d .
H38 H 0.2334 0.5986 0.2426 0.031 Uiso 1 1 calc R
C39 C 0.2183(3) 0.4008(2) 0.0025(2) 0.0389(6) Uani 1 1 d .
H39A H 0.1718 0.3383 0.0296 0.058 Uiso 1 1 calc R
H39B H 0.2964 0.3820 0.0106 0.058 Uiso 1 1 calc R
H39C H 0.2066 0.4201 -0.0650 0.058 Uiso 1 1 calc R
C40 C 0.0165(2) 0.70554(19) 0.32136(17) 0.0254(5) Uani 1 1 d .
C41 C -0.0547(2) 0.6192(2) 0.31802(19) 0.0313(6) Uani 1 1 d .
H41 H -0.0633 0.5946 0.2594 0.038 Uiso 1 1 calc R
C42 C -0.1131(2) 0.5688(2) 0.3988(2) 0.0348(6) Uani 1 1 d .
H42 H -0.1615 0.5102 0.3947 0.042 Uiso 1 1 calc R
C43 C -0.1024(2) 0.6024(2) 0.48576(19) 0.0303(5) Uani 1 1 d .
C44 C -0.0281(2) 0.6858(2) 0.48980(18) 0.0291(5) Uani 1 1 d .
H44 H -0.0171 0.7080 0.5490 0.035 Uiso 1 1 calc R
C45 C 0.0304(2) 0.73724(19) 0.40877(18) 0.0261(5) Uani 1 1 d .
H45 H 0.0802 0.7945 0.4131 0.031 Uiso 1 1 calc R
C46 C -0.1683(3) 0.5491(2) 0.5730(2) 0.0396(7) Uani 1 1 d .
H46A H -0.1424 0.5756 0.6287 0.059 Uiso 1 1 calc R
H46B H -0.1585 0.4700 0.5799 0.059 Uiso 1 1 calc R
H46C H -0.2469 0.5670 0.5673 0.059 Uiso 1 1 calc R
F1 F 0.68958(18) 0.67886(19) 0.2342(3) 0.1001(10) Uani 1 1 d .
F2 F 0.5742(2) 0.5816(2) 0.1742(3) 0.1021(11) Uani 1 1 d .
F3 F 0.6469(2) 0.5192(2) 0.3030(3) 0.1196(14) Uani 1 1 d .
H2A H 0.520(3) 0.808(3) 0.140(2) 0.050(9) Uiso 1 1 d .
H1A H 0.396(3) 0.868(3) 0.177(2) 0.052(10) Uiso 1 1 d .
H3A H 0.394(3) 0.743(3) 0.127(2) 0.047(9) Uiso 1 1 d .

loop_
_atom_site_aniso_label
_atom_site_aniso_U_11
_atom_site_aniso_U_22
_atom_site_aniso_U_33
_atom_site_aniso_U_23
_atom_site_aniso_U_13
_atom_site_aniso_U_12
Ag 0.02173(11) 0.02372(11) 0.02981(11) -0.00711(7) -0.00218(7) -0.00146(7)
B 0.0309(17) 0.048(2) 0.0420(18) -0.0176(15) -0.0055(14) -0.0031(14)
N1 0.0512(15) 0.0367(13) 0.0368(13) -0.0058(11) -0.0063(11) 0.0028(11)
N2 0.0252(11) 0.0331(12) 0.0577(15) -0.0196(11) -0.0076(10) 0.0013(9)
P1 0.0177(3) 0.0215(3) 0.0256(3) -0.0049(2) -0.0022(2) -0.0010(2)
P2 0.0221(3) 0.0208(3) 0.0266(3) -0.0049(2) -0.0016(2) -0.0023(2)
C1 0.0358(17) 0.0283(15) 0.105(3) -0.0033(17) -0.0182(18) -0.0032(13)
C2 0.066(3) 0.055(2) 0.105(4) 0.026(2) -0.032(2) -0.001(2)
C3 0.073(3) 0.0448(19) 0.051(2) 0.0050(16) -0.0119(18) -0.0011(17)
C4 0.0310(19) 0.039(2) 0.187(6) -0.020(3) -0.011(3) 0.0055(15)
C5 0.0166(11) 0.0257(12) 0.0270(12) -0.0049(9) -0.0011(9) -0.0030(9)
C6 0.0196(11) 0.0259(12) 0.0309(13) -0.0071(10) -0.0016(9) 0.0004(9)
C7 0.0183(11) 0.0343(14) 0.0318(13) -0.0034(11) -0.0034(9) 0.0006(10)
C8 0.0220(12) 0.0384(14) 0.0293(13) -0.0053(11) -0.0017(10) -0.0061(10)
C9 0.0330(14) 0.0348(14) 0.0331(14) -0.0122(11) -0.0002(11) 0.0019(11)
C10 0.0287(13) 0.0278(13) 0.0342(14) -0.0072(11) -0.0035(10) 0.0041(10)
C11 0.0413(17) 0.0585(19) 0.0313(15) -0.0106(14) -0.0075(12) 0.0013(14)
C12 0.0166(11) 0.0230(11) 0.0297(12) -0.0035(9) -0.0031(9) -0.0002(9)
C13 0.0265(13) 0.0284(13) 0.0295(13) -0.0061(10) -0.0041(10) -0.0019(10)
C14 0.0286(13) 0.0272(13) 0.0407(15) -0.0049(11) -0.0063(11) -0.0062(10)
C15 0.0233(12) 0.0316(13) 0.0361(14) 0.0009(11) -0.0026(10) -0.0028(10)
C16 0.0307(13) 0.0334(14) 0.0279(13) -0.0024(11) -0.0011(10) -0.0019(11)
C17 0.0244(12) 0.0287(13) 0.0310(13) -0.0072(10) -0.0025(10) -0.0033(10)
C18 0.0392(16) 0.0415(16) 0.0430(17) 0.0009(13) 0.0025(13) -0.0108(13)
C19 0.0194(11) 0.0259(12) 0.0265(12) -0.0078(10) -0.0041(9) 0.0001(9)
C20 0.0240(12) 0.0297(13) 0.0281(12) -0.0038(10) -0.0017(9) 0.0001(10)
C21 0.0322(14) 0.0326(14) 0.0315(14) -0.0008(11) -0.0066(11) 0.0053(11)
C22 0.0238(13) 0.0393(15) 0.0378(14) -0.0121(12) -0.0080(11) 0.0062(11)
C23 0.0199(12) 0.0349(14) 0.0409(15) -0.0104(12) 0.0007(10) -0.0029(10)
C24 0.0241(12) 0.0261(12) 0.0355(14) -0.0055(10) -0.0019(10) -0.0005(10)
C25 0.0280(15) 0.0523(19) 0.060(2) -0.0071(15) -0.0065(13) 0.0126(13)
C26 0.0245(12) 0.0248(12) 0.0248(12) -0.0055(9) 0.0010(9) -0.0011(9)
C27 0.0314(13) 0.0249(12) 0.0240(12) -0.0039(10) -0.0022(10) -0.0033(10)
C28 0.0391(15) 0.0269(13) 0.0261(13) -0.0014(10) -0.0013(10) 0.0012(11)
C29 0.0302(13) 0.0364(14) 0.0228(12) -0.0028(10) 0.0009(10) 0.0054(11)
C30 0.0240(13) 0.0376(15) 0.0357(14) -0.0080(11) -0.0029(10) -0.0009(11)
C31 0.0270(13) 0.0257(13) 0.0396(15) -0.0066(11) -0.0021(11) -0.0017(10)
C32 0.0371(15) 0.0437(16) 0.0351(15) 0.0006(12) -0.0065(12) 0.0081(12)
C33 0.0224(11) 0.0206(11) 0.0267(12) -0.0035(9) 0.0014(9) -0.0048(9)
C34 0.0258(12) 0.0237(12) 0.0281(12) -0.0006(10) -0.0019(10) -0.0009(9)
C35 0.0292(13) 0.0306(13) 0.0284(13) -0.0065(10) -0.0012(10) -0.0056(10)
C36 0.0285(13) 0.0218(12) 0.0309(13) -0.0056(10) 0.0052(10) -0.0058(10)
C37 0.0274(13) 0.0210(12) 0.0340(13) -0.0013(10) 0.0000(10) -0.0004(9)
C38 0.0263(12) 0.0256(12) 0.0254(12) -0.0014(10) -0.0015(9) -0.0033(9)
C39 0.0433(16) 0.0301(14) 0.0458(17) -0.0146(12) -0.0013(13) 0.0002(12)
C40 0.0240(12) 0.0227(12) 0.0290(12) -0.0029(10) -0.0006(9) 0.0011(9)
C41 0.0353(14) 0.0298(13) 0.0295(13) -0.0072(11) -0.0009(11) -0.0080(11)
C42 0.0359(15) 0.0304(14) 0.0372(15) -0.0035(11) 0.0007(11) -0.0082(11)
C43 0.0313(13) 0.0246(12) 0.0325(13) 0.0010(10) 0.0036(10) 0.0054(10)
C44 0.0324(13) 0.0264(13) 0.0287(13) -0.0055(10) -0.0029(10) 0.0079(10)
C45 0.0254(12) 0.0210(11) 0.0320(13) -0.0046(10) -0.0026(10) 0.0021(9)
C46 0.0442(17) 0.0349(15) 0.0356(15) 0.0020(12) 0.0094(12) 0.0044(12)
F1 0.0343(11) 0.0529(13) 0.210(3) -0.0147(17) 0.0053(15) -0.0044(10)
F2 0.0595(15) 0.0762(18) 0.181(3) -0.067(2) 0.0275(18) -0.0006(13)
F3 0.0522(14) 0.0431(13) 0.260(4) -0.0075(19) -0.025(2) 0.0165(11)

loop_
_atom_type_symbol
_atom_type_description
_atom_type_scat_dispersion_real
_atom_type_scat_dispersion_imag
_atom_type_scat_source
C C 0.0033 0.0016 'International Tables Vol C Tables 4.2.6.8 and 6.1.1.4'
H H 0.0000 0.0000 'International Tables Vol C Tables 4.2.6.8 and 6.1.1.4'
B B 0.0013 0.0007 'International Tables Vol C Tables 4.2.6.8 and 6.1.1.4'
N N 0.0061 0.0033 'International Tables Vol C Tables 4.2.6.8 and 6.1.1.4'
F F 0.0171 0.0103 'International Tables Vol C Tables 4.2.6.8 and 6.1.1.4'
P P 0.1023 0.0942 'International Tables Vol C Tables 4.2.6.8 and 6.1.1.4'
Ag Ag -0.8971 1.1015 'International Tables Vol C Tables 4.2.6.8 and 6.1.1.4'

loop_
_geom_angle_atom_site_label_1
_geom_angle_atom_site_label_2
_geom_angle_atom_site_label_3
_geom_angle
N1 Ag P1 115.77(6)
N1 Ag P2 106.46(7)
P1 Ag P2 130.11(2)
N1 Ag H1A 68.9(9)
P1 Ag H1A 106.9(9)
P2 Ag H1A 112.4(9)
N2 B H2A 109.5(19)
N2 B H1A 102.5(18)
H2A B H1A 111(3)
N2 B H3A 108.5(18)
H2A B H3A 113(3)
H1A B H3A 112(3)
C3 N1 N2 106.9(3)
C3 N1 Ag 145.5(3)
N2 N1 Ag 107.61(17)
C1 N2 N1 111.6(3)
C1 N2 B 128.7(3)
N1 N2 B 119.7(2)
C5 P1 C12 105.85(11)
C5 P1 C19 104.61(11)
C12 P1 C19 104.36(11)
C5 P1 Ag 112.88(8)
C12 P1 Ag 113.14(8)
C19 P1 Ag 115.08(8)
C26 P2 C33 107.01(11)
C26 P2 C40 104.14(11)
C33 P2 C40 102.12(11)
C26 P2 Ag 115.11(8)
C33 P2 Ag 117.41(8)
C40 P2 Ag 109.50(8)
N2 C1 C2 107.1(3)
N2 C1 C4 126.6(4)
C2 C1 C4 126.3(4)
C3 C2 C1 103.9(3)
C3 C2 H2 128.0
C1 C2 H2 128.0
N1 C3 C2 110.4(4)
N1 C3 H3 124.8
C2 C3 H3 124.8
F3 C4 F2 106.1(4)
F3 C4 F1 105.7(3)
F2 C4 F1 105.3(5)
F3 C4 C1 114.6(5)
F2 C4 C1 112.0(3)
F1 C4 C1 112.6(3)
C10 C5 C6 118.6(2)
C10 C5 P1 123.73(19)
C6 C5 P1 117.65(18)
C7 C6 C5 120.4(2)
C7 C6 H6 119.8
C5 C6 H6 119.8
C6 C7 C8 121.2(2)
C6 C7 H7 119.4
C8 C7 H7 119.4
C7 C8 C9 118.1(2)
C7 C8 C11 120.7(2)
C9 C8 C11 121.2(3)
C10 C9 C8 121.0(2)
C10 C9 H9 119.5
C8 C9 H9 119.5
C9 C10 C5 120.5(2)
C9 C10 H10 119.7
C5 C10 H10 119.7
C8 C11 H11A 109.5
C8 C11 H11B 109.5
H11A C11 H11B 109.5
C8 C11 H11C 109.5
H11A C11 H11C 109.5
H11B C11 H11C 109.5
C17 C12 C13 118.2(2)
C17 C12 P1 118.37(18)
C13 C12 P1 123.40(19)
C14 C13 C12 120.3(2)
C14 C13 H13 119.9
C12 C13 H13 119.9
C13 C14 C15 121.5(2)
C13 C14 H14 119.3
C15 C14 H14 119.3
C14 C15 C16 118.1(2)
C14 C15 C18 121.5(2)
C16 C15 C18 120.4(3)
C17 C16 C15 120.7(2)
C17 C16 H16 119.7
C15 C16 H16 119.7
C12 C17 C16 121.2(2)
C12 C17 H17 119.4
C16 C17 H17 119.4
C15 C18 H18A 109.5
C15 C18 H18B 109.5
H18A C18 H18B 109.5
C15 C18 H18C 109.5
H18A C18 H18C 109.5
H18B C18 H18C 109.5
C20 C19 C24 118.5(2)
C20 C19 P1 123.01(18)
C24 C19 P1 118.33(18)
C19 C20 C21 120.4(2)
C19 C20 H20 119.8
C21 C20 H20 119.8
C22 C21 C20 121.3(2)
C22 C21 H21 119.3
C20 C21 H21 119.3
C21 C22 C23 118.0(2)
C21 C22 C25 121.4(3)
C23 C22 C25 120.6(3)
C24 C23 C22 121.2(2)
C24 C23 H23 119.4
C22 C23 H23 119.4
C23 C24 C19 120.5(2)
C23 C24 H24 119.7
C19 C24 H24 119.7
C22 C25 H25A 109.5
C22 C25 H25B 109.5
H25A C25 H25B 109.5
C22 C25 H25C 109.5
H25A C25 H25C 109.5
H25B C25 H25C 109.5
C27 C26 C31 118.1(2)
C27 C26 P2 118.39(19)
C31 C26 P2 123.38(19)
C28 C27 C26 120.8(2)
C28 C27 H27 119.6
C26 C27 H27 119.6
C29 C28 C27 121.1(2)
C29 C28 H28 119.5
C27 C28 H28 119.5
C28 C29 C30 118.2(2)
C28 C29 C32 120.9(2)
C30 C29 C32 120.9(2)
C31 C30 C29 121.3(2)
C31 C30 H30 119.4
C29 C30 H30 119.4
C30 C31 C26 120.6(2)
C30 C31 H31 119.7
C26 C31 H31 119.7
C29 C32 H32A 109.5
C29 C32 H32B 109.5
H32A C32 H32B 109.5
C29 C32 H32C 109.5
H32A C32 H32C 109.5
H32B C32 H32C 109.5
C34 C33 C38 118.2(2)
C34 C33 P2 125.12(19)
C38 C33 P2 116.64(18)
C35 C34 C33 120.3(2)
C35 C34 H34 119.9
C33 C34 H34 119.9
C34 C35 C36 121.8(2)
C34 C35 H35 119.1
C36 C35 H35 119.1
C35 C36 C37 117.6(2)
C35 C36 C39 121.3(2)
C37 C36 C39 121.1(2)
C38 C37 C36 121.3(2)
C38 C37 H37 119.3
C36 C37 H37 119.3
C37 C38 C33 120.7(2)
C37 C38 H38 119.7
C33 C38 H38 119.7
C36 C39 H39A 109.5
C36 C39 H39B 109.5
H39A C39 H39B 109.5
C36 C39 H39C 109.5
H39A C39 H39C 109.5
H39B C39 H39C 109.5
C41 C40 C45 118.2(2)
C41 C40 P2 123.26(19)
C45 C40 P2 118.54(18)
C42 C41 C40 120.9(2)
C42 C41 H41 119.5
C40 C41 H41 119.5
C41 C42 C43 121.1(2)
C41 C42 H42 119.4
C43 C42 H42 119.4
C44 C43 C42 118.0(2)
C44 C43 C46 121.1(2)
C42 C43 C46 120.9(3)
C43 C44 C45 121.1(2)
C43 C44 H44 119.4
C45 C44 H44 119.4
C44 C45 C40 120.6(2)
C44 C45 H45 119.7
C40 C45 H45 119.7
C43 C46 H46A 109.5
C43 C46 H46B 109.5
H46A C46 H46B 109.5
C43 C46 H46C 109.5
H46A C46 H46C 109.5
H46B C46 H46C 109.5

loop_
_geom_bond_atom_site_label_1
_geom_bond_atom_site_label_2
_geom_bond_distance
Ag N1 2.336(3)
Ag P1 2.4246(6)
Ag P2 2.4425(6)
Ag H1A 2.17(3)
B N2 1.600(4)
B H2A 1.03(4)
B H1A 1.10(4)
B H3A 1.08(3)
N1 C3 1.321(4)
N1 N2 1.333(3)
N2 C1 1.322(4)
P1 C5 1.817(2)
P1 C12 1.819(2)
P1 C19 1.826(2)
P2 C26 1.819(3)
P2 C33 1.823(2)
P2 C40 1.825(2)
C1 C2 1.405(6)
C1 C4 1.447(6)
C2 C3 1.393(6)
C2 H2 0.9500
C3 H3 0.9500
C4 F3 1.310(5)
C4 F2 1.355(7)
C4 F1 1.361(4)
C5 C10 1.391(3)
C5 C6 1.396(3)
C6 C7 1.382(4)
C6 H6 0.9500
C7 C8 1.388(4)
C7 H7 0.9500
C8 C9 1.393(4)
C8 C11 1.506(4)
C9 C10 1.383(4)
C9 H9 0.9500
C10 H10 0.9500
C11 H11A 0.9800
C11 H11B 0.9800
C11 H11C 0.9800
C12 C17 1.387(3)
C12 C13 1.399(3)
C13 C14 1.386(4)
C13 H13 0.9500
C14 C15 1.389(4)
C14 H14 0.9500
C15 C16 1.391(4)
C15 C18 1.513(4)
C16 C17 1.389(4)
C16 H16 0.9500
C17 H17 0.9500
C18 H18A 0.9800
C18 H18B 0.9800
C18 H18C 0.9800
C19 C20 1.391(3)
C19 C24 1.400(3)
C20 C21 1.392(4)
C20 H20 0.9500
C21 C22 1.390(4)
C21 H21 0.9500
C22 C23 1.395(4)
C22 C25 1.505(4)
C23 C24 1.386(4)
C23 H23 0.9500
C24 H24 0.9500
C25 H25A 0.9800
C25 H25B 0.9800
C25 H25C 0.9800
C26 C27 1.394(3)
C26 C31 1.398(4)
C27 C28 1.389(4)
C27 H27 0.9500
C28 C29 1.384(4)
C28 H28 0.9500
C29 C30 1.392(4)
C29 C32 1.511(4)
C30 C31 1.382(4)
C30 H30 0.9500
C31 H31 0.9500
C32 H32A 0.9800
C32 H32B 0.9800
C32 H32C 0.9800
C33 C34 1.389(3)
C33 C38 1.404(3)
C34 C35 1.387(4)
C34 H34 0.9500
C35 C36 1.390(4)
C35 H35 0.9500
C36 C37 1.390(4)
C36 C39 1.506(4)
C37 C38 1.381(4)
C37 H37 0.9500
C38 H38 0.9500
C39 H39A 0.9800
C39 H39B 0.9800
C39 H39C 0.9800
C40 C41 1.392(3)
C40 C45 1.392(3)
C41 C42 1.383(4)
C41 H41 0.9500
C42 C43 1.390(4)
C42 H42 0.9500
C43 C44 1.390(4)
C43 C46 1.506(4)
C44 C45 1.390(4)
C44 H44 0.9500
C45 H45 0.9500
C46 H46A 0.9800
C46 H46B 0.9800
C46 H46C 0.9800
